data_2215888
loop_
_publ_author_name
'Shi, Hao'

_publ_section_title
;(1<i>R</i>,4<i>S</i>,8<i>R</i>,12<i>S</i>,13<i>S</i>,14<i>R</i>,16<i>S</i>,17<i>R</i>,19<i>R</i>)-14-Hydroxy-7,7,17-trimethyl-2,9,18-trioxo-3,10-dioxapentacyclo[14.2.1.0^1,13^.0^4,12^.0^8,12^]nonadec-19-yl
 acetate
;
_journal_coeditor_code DN2250
_journal_issue 11
_journal_name_full 'Acta Crystallographica Section E'
_journal_page_first o4495
_journal_page_last o4495
_journal_paper_doi 10.1107/S1600536807053317
_journal_volume 63
_journal_year 2007
_chemical_formula_iupac 'C22 H28 O8'
_chemical_formula_moiety 'C22 H28 O8'
_chemical_formula_sum 'C22 H28 O8'
_chemical_formula_weight 420.44
_chemical_name_systematic
;
(1<i>R</i>,4<i>S</i>,8<i>R</i>,12<i>S</i>,13<i>S</i>,14<i>R</i>,16<i>S</i>,
17<i>R</i>,19<i>R</i>)-14-Hydroxy-7,7,17-trimethyl-2,9,18-trioxo-3,10-
dioxapentacyclo[14.2.1.0^1,13^.0^4,12^.0^8,12^]nonadec-19-yl acetate
;
_space_group_IT_number 19
_symmetry_cell_setting orthorhombic
_symmetry_space_group_name_Hall 'P 2ac 2ab'
_symmetry_space_group_name_H-M 'P 21 21 21'
_atom_sites_solution_hydrogens geom
_atom_sites_solution_primary direct
_atom_sites_solution_secondary difmap
_audit_creation_method SHELXL-97
_cell_angle_alpha 90.00
_cell_angle_beta 90.00
_cell_angle_gamma 90.00
_cell_formula_units_Z 8
_cell_length_a 11.9500(11)
_cell_length_b 13.7531(16)
_cell_length_c 25.377(3)
_cell_measurement_reflns_used 5045
_cell_measurement_temperature 293(2)
_cell_measurement_theta_max 21.925
_cell_measurement_theta_min 2.184
_cell_volume 4170.7(8)
_computing_cell_refinement 'SAINT (Bruker, 1999)'
_computing_data_collection 'SMART (Bruker, 1999)'
_computing_data_reduction 'SAINT (Bruker, 1999)'
_computing_molecular_graphics
;
ORTEPIII (Burnett & Johnson, 1996), ORTEP-3 for Windows (Farrugia,
1997) and
PLATON (Spek, 2003)
;
_computing_publication_material 'SHELXL97 (Sheldrick, 1997)'
_computing_structure_refinement 'SHELXL97 (Sheldrick, 1997)'
_computing_structure_solution 'SHELXS97 (Sheldrick, 1997)'
_diffrn_ambient_temperature 293(2)
_diffrn_measured_fraction_theta_full 1.000
_diffrn_measured_fraction_theta_max 1.000
_diffrn_measurement_device_type 'Bruker SMART CCD area-detector'
_diffrn_measurement_method '\f and \w'
_diffrn_radiation_monochromator graphite
_diffrn_radiation_source 'fine-focus sealed tube'
_diffrn_radiation_type MoK\a
_diffrn_radiation_wavelength 0.71073
_diffrn_reflns_av_R_equivalents 0.0505
_diffrn_reflns_av_sigmaI/netI 0.0393
_diffrn_reflns_limit_h_max 13
_diffrn_reflns_limit_h_min -14
_diffrn_reflns_limit_k_max 6
_diffrn_reflns_limit_k_min -16
_diffrn_reflns_limit_l_max 30
_diffrn_reflns_limit_l_min -29
_diffrn_reflns_number 20027
_diffrn_reflns_theta_full 25.01
_diffrn_reflns_theta_max 25.01
_diffrn_reflns_theta_min 1.60
_exptl_absorpt_coefficient_mu 0.102
_exptl_absorpt_correction_T_max 0.9730
_exptl_absorpt_correction_T_min 0.9509
_exptl_absorpt_correction_type multi-scan
_exptl_absorpt_process_details '(SADABS; Bruker, 1999)'
_exptl_crystal_colour colorless
_exptl_crystal_density_diffrn 1.339
_exptl_crystal_density_method 'not measured'
_exptl_crystal_description plate
_exptl_crystal_F_000 1792
_exptl_crystal_size_max 0.50
_exptl_crystal_size_mid 0.46
_exptl_crystal_size_min 0.27
_refine_diff_density_max 0.188
_refine_diff_density_min -0.171
_refine_ls_extinction_method none
_refine_ls_goodness_of_fit_ref 1.067
_refine_ls_hydrogen_treatment constr
_refine_ls_matrix_type full
_refine_ls_number_parameters 550
_refine_ls_number_reflns 4122
_refine_ls_number_restraints 0
_refine_ls_restrained_S_all 1.067
_refine_ls_R_factor_all 0.0693
_refine_ls_R_factor_gt 0.0379
_refine_ls_shift/su_max 0.001
_refine_ls_shift/su_mean 0.000
_refine_ls_structure_factor_coef Fsqd
_refine_ls_weighting_details 'calc w=1/[\s^2^(Fo^2^)+(0.0342P)^2^+1.1127P] where P=(Fo^2^+2Fc^2^)/3'
_refine_ls_weighting_scheme calc
_refine_ls_wR_factor_gt 0.0787
_refine_ls_wR_factor_ref 0.0947
_reflns_number_gt 2948
_reflns_number_total 4122
_reflns_threshold_expression I>2\s(I)
_cod_data_source_file dn2250.cif
_cod_data_source_block I
_cod_depositor_comments
;
The following automatic conversions were performed:
'_symmetry_cell_setting' value 'Orthorhombic' changed to 'orthorhombic'
according to '/home/saulius/struct/CIF-dictionaries/cif_core.dic'
dictionary named 'cif_core.dic' version 2.4.1 from 2010-06-29.

Automatic conversion script
Id: cif_fix_enum 1527 2010-12-29 10:47:43Z saulius 

The following automatic conversions were performed:

'_symmetry_cell_setting' value 'Orthorhombic' changed to
'orthorhombic' according to
/home/saulius/struct/CIF-dictionaries/cif_core.dic dictionary named
'cif_core.dic' version 2.4.1 from 2010-06-29.

Automatic conversion script
Id: cif_fix_values 1715 2011-07-08 13:25:40Z adriana 
;
_cod_database_code 2215888
_cod_database_fobs_code 2215888

loop_
_symmetry_equiv_pos_as_xyz
'x, y, z'
'-x+1/2, -y, z+1/2'
'-x, y+1/2, -z+1/2'
'x+1/2, -y+1/2, -z'

loop_
_atom_site_type_symbol
_atom_site_label
_atom_site_fract_x
_atom_site_fract_y
_atom_site_fract_z
_atom_site_U_iso_or_equiv
_atom_site_adp_type
_atom_site_calc_flag
_atom_site_refinement_flags
_atom_site_occupancy
O O1 -0.0926(2) 0.9061(2) 0.15436(10) 0.0632(8) Uani d . 1
O O2 0.0368(3) 0.4543(2) 0.03746(12) 0.0792(10) Uani d . 1
O O3 0.0107(2) 0.78491(18) 0.18023(9) 0.0483(6) Uani d . 1
O O4 0.27213(19) 0.74065(19) 0.08031(9) 0.0495(6) Uani d . 1
H H4 0.3334 0.7412 0.0658 0.074 Uiso calc R 1
O O5 -0.1385(2) 0.8632(2) 0.04103(12) 0.0623(8) Uani d . 1
O O6 0.1031(2) 1.00999(17) 0.10644(9) 0.0482(6) Uani d . 1
O O7 0.1783(3) 0.9770(3) 0.18505(11) 0.0803(10) Uani d . 1
O O10 -0.0762(2) 0.5583(2) 0.07852(10) 0.0585(7) Uani d . 1
O O1A 0.4834(3) 1.3128(2) 0.15642(12) 0.0773(9) Uani d . 1
O O2A 0.4943(2) 0.8266(2) 0.05435(10) 0.0567(7) Uani d . 1
O O3A 0.5169(2) 1.1686(2) 0.18999(10) 0.0598(8) Uani d . 1
O O4A 0.7978(2) 1.06592(19) 0.12314(11) 0.0609(7) Uani d . 1
H H4A 0.8319 1.0142 0.1233 0.091 Uiso calc R 1
O O5A 0.4647(3) 1.2672(3) 0.04184(13) 0.0871(11) Uani d . 1
O O6A 0.7140(2) 1.35784(18) 0.12540(10) 0.0546(7) Uani d . 1
O O7A 0.7396(3) 1.3172(3) 0.20922(13) 0.0962(12) Uani d . 1
O O10A 0.4091(2) 0.9613(2) 0.08057(9) 0.0508(7) Uani d . 1
C C1 0.0354(3) 0.8444(2) 0.09003(12) 0.0372(8) Uani d . 1
C C2 -0.0205(3) 0.8474(3) 0.14339(14) 0.0434(9) Uani d . 1
C C4 0.0956(3) 0.7135(2) 0.16609(13) 0.0399(8) Uani d . 1
H H4B 0.1670 0.7468 0.1602 0.048 Uiso calc R 1
C C5 0.1073(4) 0.6453(3) 0.21185(14) 0.0541(10) Uani d . 1
H H5A 0.0350 0.6180 0.2209 0.065 Uiso calc R 1
H H5B 0.1360 0.6798 0.2423 0.065 Uiso calc R 1
C C6 0.1878(4) 0.5645(3) 0.19610(15) 0.0587(11) Uani d . 1
H H6A 0.2028 0.5241 0.2266 0.070 Uiso calc R 1
H H6B 0.2581 0.5933 0.1850 0.070 Uiso calc R 1
C C7 0.1427(3) 0.5001(3) 0.15139(15) 0.0523(10) Uani d . 1
C C8 0.1136(3) 0.5667(2) 0.10297(13) 0.0416(9) Uani d . 1
H H8 0.1816 0.5776 0.0822 0.050 Uiso calc R 1
C C9 0.0268(4) 0.5191(3) 0.06858(15) 0.0547(10) Uani d . 1
C C11 -0.0660(3) 0.6361(3) 0.11584(15) 0.0470(9) Uani d . 1
H H11A -0.0876 0.6145 0.1508 0.056 Uiso calc R 1
H H11B -0.1132 0.6904 0.1058 0.056 Uiso calc R 1
C C12 0.0580(3) 0.6658(2) 0.11490(13) 0.0359(8) Uani d . 1
C C13 0.0721(3) 0.7405(2) 0.06980(12) 0.0339(8) Uani d . 1
H H13 0.0169 0.7222 0.0430 0.041 Uiso calc R 1
C C14 0.1855(3) 0.7421(3) 0.04123(13) 0.0416(9) Uani d . 1
H H14 0.1917 0.6830 0.0199 0.050 Uiso calc R 1
C C15 0.1962(3) 0.8300(3) 0.00484(13) 0.0468(9) Uani d . 1
H H15A 0.1584 0.8154 -0.0280 0.056 Uiso calc R 1
H H15B 0.2748 0.8398 -0.0031 0.056 Uiso calc R 1
C C16 0.1483(3) 0.9253(3) 0.02698(13) 0.0422(9) Uani d . 1
H H16 0.1976 0.9800 0.0184 0.051 Uiso calc R 1
C C17 0.0278(3) 0.9473(3) 0.00972(13) 0.0456(9) Uani d . 1
H H17 0.0131 1.0147 0.0201 0.055 Uiso calc R 1
C C18 -0.0415(3) 0.8848(3) 0.04604(14) 0.0443(9) Uani d . 1
C C19 0.1352(3) 0.9156(2) 0.08652(13) 0.0386(8) Uani d . 1
H H19 0.2028 0.8902 0.1036 0.046 Uiso calc R 1
C C20 -0.0037(4) 0.9399(3) -0.04832(14) 0.0694(13) Uani d . 1
H H20A 0.0026 0.8735 -0.0596 0.104 Uiso calc R 1
H H20B 0.0459 0.9798 -0.0688 0.104 Uiso calc R 1
H H20C -0.0793 0.9617 -0.0531 0.104 Uiso calc R 1
C C21 0.2364(4) 0.4304(3) 0.13425(17) 0.0732(13) Uani d . 1
H H21A 0.3021 0.4671 0.1254 0.110 Uiso calc R 1
H H21B 0.2123 0.3939 0.1041 0.110 Uiso calc R 1
H H21C 0.2533 0.3865 0.1626 0.110 Uiso calc R 1
C C22 0.0444(4) 0.4386(3) 0.17108(18) 0.0718(13) Uani d . 1
H H22A 0.0685 0.3990 0.2001 0.108 Uiso calc R 1
H H22B 0.0180 0.3978 0.1430 0.108 Uiso calc R 1
H H22C -0.0150 0.4807 0.1825 0.108 Uiso calc R 1
C C23 0.1316(4) 1.0317(3) 0.15682(15) 0.0542(11) Uani d . 1
C C24 0.0941(5) 1.1328(3) 0.17004(17) 0.0873(17) Uani d . 1
H H24A 0.1209 1.1501 0.2044 0.131 Uiso calc R 1
H H24B 0.0138 1.1356 0.1697 0.131 Uiso calc R 1
H H24C 0.1234 1.1775 0.1445 0.131 Uiso calc R 1
C C1A 0.6037(3) 1.2117(3) 0.10504(13) 0.0409(8) Uani d . 1
C C2A 0.5294(3) 1.2360(3) 0.15192(15) 0.0523(10) Uani d . 1
C C4A 0.5786(3) 1.0783(3) 0.18451(13) 0.0487(10) Uani d . 1
H H4C 0.6589 1.0925 0.1865 0.058 Uiso calc R 1
C C5A 0.5476(4) 1.0122(3) 0.22930(13) 0.0652(13) Uani d . 1
H H5C 0.4672 1.0032 0.2302 0.078 Uiso calc R 1
H H5D 0.5706 1.0411 0.2625 0.078 Uiso calc R 1
C C6A 0.6053(4) 0.9150(3) 0.22193(14) 0.0670(13) Uani d . 1
H H6C 0.5931 0.8754 0.2531 0.080 Uiso calc R 1
H H6D 0.6852 0.9255 0.2184 0.080 Uiso calc R 1
C C7A 0.5632(3) 0.8600(3) 0.17376(15) 0.0521(10) Uani d . 1
C C8A 0.5778(3) 0.9269(3) 0.12381(12) 0.0397(8) Uani d . 1
H H8A 0.6536 0.9189 0.1098 0.048 Uiso calc R 1
C C9A 0.4942(3) 0.8973(3) 0.08245(14) 0.0437(9) Uani d . 1
C C11A 0.4270(3) 1.0396(3) 0.11786(14) 0.0493(10) Uani d . 1
H H11C 0.3830 1.0295 0.1495 0.059 Uiso calc R 1
H H11D 0.4066 1.1017 0.1025 0.059 Uiso calc R 1
C C12A 0.5527(3) 1.0366(3) 0.13045(12) 0.0386(8) Uani d . 1
C C13A 0.6129(3) 1.1009(2) 0.08914(12) 0.0359(8) Uani d . 1
H H13A 0.5704 1.0937 0.0563 0.043 Uiso calc R 1
C C14A 0.7340(3) 1.0734(3) 0.07577(14) 0.0461(9) Uani d . 1
H H14A 0.7339 1.0099 0.0582 0.055 Uiso calc R 1
C C15A 0.7862(4) 1.1474(3) 0.03890(16) 0.0569(11) Uani d . 1
H H15C 0.7593 1.1352 0.0034 0.068 Uiso calc R 1
H H15D 0.8666 1.1380 0.0388 0.068 Uiso calc R 1
C C16A 0.7611(3) 1.2542(3) 0.05332(15) 0.0524(10) Uani d . 1
H H16A 0.8280 1.2945 0.0487 0.063 Uiso calc R 1
C C17A 0.6619(4) 1.2986(3) 0.02463(15) 0.0620(12) Uani d . 1
H H17A 0.6661 1.3689 0.0304 0.074 Uiso calc R 1
C C18A 0.5612(4) 1.2629(3) 0.05495(15) 0.0545(11) Uani d . 1
C C19A 0.7221(3) 1.2568(3) 0.11028(14) 0.0445(9) Uani d . 1
H H19A 0.7708 1.2193 0.1338 0.053 Uiso calc R 1
C C20A 0.6506(5) 1.2834(4) -0.03485(17) 0.0914(18) Uani d . 1
H H20D 0.6298 1.2172 -0.0418 0.137 Uiso calc R 1
H H20E 0.7208 1.2973 -0.0516 0.137 Uiso calc R 1
H H20F 0.5941 1.3262 -0.0485 0.137 Uiso calc R 1
C C21A 0.6354(4) 0.7688(3) 0.16527(19) 0.0782(14) Uani d . 1
H H21D 0.7128 0.7872 0.1631 0.117 Uiso calc R 1
H H21E 0.6135 0.7374 0.1331 0.117 Uiso calc R 1
H H21F 0.6251 0.7249 0.1943 0.117 Uiso calc R 1
C C22A 0.4420(4) 0.8259(4) 0.18302(16) 0.0721(14) Uani d . 1
H H22D 0.4378 0.7910 0.2157 0.108 Uiso calc R 1
H H22E 0.4194 0.7840 0.1547 0.108 Uiso calc R 1
H H22F 0.3933 0.8813 0.1844 0.108 Uiso calc R 1
C C23A 0.7245(4) 1.3779(3) 0.17677(17) 0.0605(11) Uani d . 1
C C24A 0.7089(4) 1.4837(3) 0.18666(17) 0.0733(14) Uani d . 1
H H24D 0.6305 1.4983 0.1881 0.110 Uiso calc R 1
H H24E 0.7430 1.5202 0.1587 0.110 Uiso calc R 1
H H24F 0.7433 1.5008 0.2196 0.110 Uiso calc R 1

loop_
_atom_site_aniso_label
_atom_site_aniso_U_11
_atom_site_aniso_U_22
_atom_site_aniso_U_33
_atom_site_aniso_U_12
_atom_site_aniso_U_13
_atom_site_aniso_U_23
O1 0.0655(18) 0.0564(17) 0.0676(17) 0.0286(16) 0.0207(15) 0.0124(15)
O2 0.112(3) 0.0530(18) 0.0722(19) 0.0032(19) -0.0168(19) -0.0168(17)
O3 0.0573(16) 0.0443(14) 0.0434(13) 0.0148(13) 0.0081(12) 0.0071(13)
O4 0.0304(12) 0.0618(17) 0.0562(14) 0.0032(13) -0.0017(11) 0.0044(14)
O5 0.0391(16) 0.0651(19) 0.083(2) 0.0028(14) -0.0143(14) 0.0105(16)
O6 0.0636(17) 0.0387(15) 0.0424(14) 0.0013(13) -0.0037(13) -0.0006(12)
O7 0.095(2) 0.096(2) 0.0492(17) 0.013(2) -0.0199(17) -0.0014(18)
O10 0.0553(18) 0.0510(17) 0.0692(17) -0.0096(15) -0.0172(15) 0.0004(15)
O1A 0.076(2) 0.073(2) 0.083(2) 0.0269(19) 0.0140(17) -0.0199(18)
O2A 0.0623(18) 0.0582(17) 0.0494(15) -0.0120(15) 0.0006(14) -0.0097(15)
O3A 0.0631(18) 0.0687(19) 0.0477(15) -0.0078(16) 0.0164(14) -0.0128(15)
O4A 0.0511(16) 0.0486(16) 0.0830(19) 0.0128(14) -0.0104(15) 0.0132(16)
O5A 0.079(2) 0.097(3) 0.086(2) 0.037(2) -0.0359(19) 0.005(2)
O6A 0.0729(19) 0.0415(15) 0.0494(16) 0.0006(14) -0.0010(14) -0.0018(13)
O7A 0.140(3) 0.087(3) 0.0612(19) -0.003(2) -0.020(2) 0.006(2)
O10A 0.0396(15) 0.0643(17) 0.0486(14) -0.0070(14) -0.0077(12) -0.0090(14)
C1 0.0352(19) 0.0392(19) 0.0372(18) 0.0036(17) -0.0021(15) 0.0062(16)
C2 0.044(2) 0.038(2) 0.049(2) 0.0052(19) 0.0031(18) 0.0057(18)
C4 0.041(2) 0.038(2) 0.0414(19) 0.0093(17) 0.0003(16) 0.0024(17)
C5 0.066(3) 0.054(2) 0.042(2) 0.011(2) -0.007(2) 0.0043(19)
C6 0.067(3) 0.054(3) 0.055(2) 0.017(2) -0.013(2) 0.013(2)
C7 0.060(3) 0.041(2) 0.056(2) 0.013(2) -0.005(2) 0.007(2)
C8 0.046(2) 0.037(2) 0.0417(19) 0.0068(18) 0.0014(17) 0.0027(17)
C9 0.068(3) 0.041(2) 0.055(2) 0.001(2) -0.010(2) 0.006(2)
C11 0.043(2) 0.042(2) 0.056(2) -0.0035(18) -0.0037(18) 0.007(2)
C12 0.0342(19) 0.0336(19) 0.0398(18) 0.0037(15) 0.0008(15) 0.0043(16)
C13 0.0319(18) 0.0322(18) 0.0377(17) 0.0019(15) -0.0034(15) 0.0031(15)
C14 0.039(2) 0.045(2) 0.0410(19) 0.0022(18) 0.0048(16) 0.0032(17)
C15 0.046(2) 0.054(2) 0.0400(19) -0.0024(19) 0.0048(18) 0.0046(19)
C16 0.047(2) 0.038(2) 0.042(2) -0.0067(18) -0.0008(16) 0.0084(18)
C17 0.056(2) 0.037(2) 0.0431(19) 0.0015(19) -0.0081(18) 0.0045(17)
C18 0.041(2) 0.041(2) 0.051(2) 0.0092(18) -0.0061(19) 0.0014(18)
C19 0.043(2) 0.0327(19) 0.0399(19) -0.0008(17) -0.0051(16) 0.0004(17)
C20 0.083(3) 0.075(3) 0.050(2) 0.001(3) -0.020(2) 0.015(2)
C21 0.085(3) 0.052(3) 0.083(3) 0.030(3) -0.007(3) 0.001(3)
C22 0.087(3) 0.052(3) 0.076(3) 0.000(3) 0.000(3) 0.019(2)
C23 0.064(3) 0.060(3) 0.038(2) -0.012(2) 0.004(2) -0.002(2)
C24 0.143(5) 0.062(3) 0.056(3) -0.004(3) 0.020(3) -0.015(2)
C1A 0.041(2) 0.043(2) 0.0389(18) 0.0118(18) 0.0010(16) -0.0014(17)
C2A 0.048(2) 0.059(3) 0.050(2) 0.008(2) 0.0031(19) -0.013(2)
C4A 0.048(2) 0.062(3) 0.0360(19) -0.009(2) 0.0023(17) 0.0004(19)
C5A 0.074(3) 0.090(4) 0.0322(19) -0.027(3) -0.001(2) 0.001(2)
C6A 0.073(3) 0.085(3) 0.043(2) -0.025(3) -0.013(2) 0.024(2)
C7A 0.054(2) 0.057(3) 0.045(2) -0.020(2) -0.0078(19) 0.016(2)
C8A 0.0341(19) 0.048(2) 0.0374(18) -0.0072(17) -0.0020(15) 0.0089(17)
C9A 0.041(2) 0.053(2) 0.0372(19) -0.010(2) 0.0041(17) 0.0028(19)
C11A 0.037(2) 0.063(3) 0.048(2) -0.0024(19) 0.0049(17) -0.009(2)
C12A 0.0348(19) 0.049(2) 0.0320(17) -0.0035(17) 0.0030(15) -0.0006(17)
C13A 0.0362(19) 0.0389(19) 0.0327(17) 0.0032(16) 0.0031(15) 0.0034(15)
C14A 0.042(2) 0.040(2) 0.056(2) 0.0104(18) 0.0109(19) 0.011(2)
C15A 0.060(3) 0.041(2) 0.070(3) 0.009(2) 0.027(2) 0.009(2)
C16A 0.058(2) 0.037(2) 0.061(2) -0.001(2) 0.014(2) 0.004(2)
C17A 0.103(4) 0.037(2) 0.046(2) 0.015(2) 0.004(2) 0.0053(19)
C18A 0.070(3) 0.045(2) 0.049(2) 0.025(2) -0.011(2) 0.000(2)
C19A 0.048(2) 0.036(2) 0.049(2) 0.0019(18) 0.0008(17) 0.0035(18)
C20A 0.162(5) 0.063(3) 0.049(3) 0.024(4) 0.003(3) 0.007(2)
C21A 0.081(3) 0.069(3) 0.084(3) -0.009(3) -0.018(3) 0.035(3)
C22A 0.076(3) 0.089(4) 0.051(2) -0.040(3) 0.000(2) 0.021(2)
C23A 0.066(3) 0.065(3) 0.051(3) -0.012(2) 0.001(2) -0.003(2)
C24A 0.081(3) 0.067(3) 0.072(3) -0.021(3) 0.011(3) -0.021(3)

loop_
_atom_type_symbol
_atom_type_description
_atom_type_scat_dispersion_real
_atom_type_scat_dispersion_imag
_atom_type_scat_source
C C 0.0033 0.0000 'International Tables Vol C Tables 4.2.6.8 and 6.1.1.4'
H H 0.0000 0.0000 'International Tables Vol C Tables 4.2.6.8 and 6.1.1.4'
O O 0.0106 0.0000 'International Tables Vol C Tables 4.2.6.8 and 6.1.1.4'

loop_
_geom_angle_atom_site_label_1
_geom_angle_atom_site_label_2
_geom_angle_atom_site_label_3
_geom_angle
C2 O3 C4 117.3(3)
C14 O4 H4 109.5
C23 O6 C19 117.4(3)
C9 O10 C11 109.8(3)
C2A O3A C4A 117.6(3)
C14A O4A H4A 109.5
C23A O6A C19A 116.8(3)
C9A O10A C11A 110.5(3)
C2 C1 C19 112.1(3)
C2 C1 C18 112.0(3)
C19 C1 C18 100.9(3)
C2 C1 C13 115.9(3)
C19 C1 C13 109.9(3)
C18 C1 C13 104.7(3)
O1 C2 O3 118.0(3)
O1 C2 C1 122.5(3)
O3 C2 C1 119.5(3)
O3 C4 C5 107.2(3)
O3 C4 C12 107.2(3)
C5 C4 C12 114.7(3)
O3 C4 H4B 109.2
C5 C4 H4B 109.2
C12 C4 H4B 109.2
C4 C5 C6 108.2(3)
C4 C5 H5A 110.1
C6 C5 H5A 110.1
C4 C5 H5B 110.1
C6 C5 H5B 110.1
H5A C5 H5B 108.4
C5 C6 C7 113.1(3)
C5 C6 H6A 109.0
C7 C6 H6A 109.0
C5 C6 H6B 109.0
C7 C6 H6B 109.0
H6A C6 H6B 107.8
C22 C7 C6 110.2(3)
C22 C7 C21 107.9(3)
C6 C7 C21 108.3(3)
C22 C7 C8 114.0(3)
C6 C7 C8 108.6(3)
C21 C7 C8 107.7(3)
C9 C8 C12 101.6(3)
C9 C8 C7 110.6(3)
C12 C8 C7 117.1(3)
C9 C8 H8 109.0
C12 C8 H8 109.0
C7 C8 H8 109.0
O2 C9 O10 120.3(4)
O2 C9 C8 129.7(4)
O10 C9 C8 110.0(3)
O10 C11 C12 105.7(3)
O10 C11 H11A 110.6
C12 C11 H11A 110.6
O10 C11 H11B 110.6
C12 C11 H11B 110.6
H11A C11 H11B 108.7
C4 C12 C11 112.7(3)
C4 C12 C8 114.9(3)
C11 C12 C8 100.6(3)
C4 C12 C13 108.2(3)
C11 C12 C13 107.0(3)
C8 C12 C13 113.2(3)
C14 C13 C12 117.1(3)
C14 C13 C1 112.6(3)
C12 C13 C1 109.3(2)
C14 C13 H13 105.7
C12 C13 H13 105.7
C1 C13 H13 105.7
O4 C14 C15 111.7(3)
O4 C14 C13 108.1(2)
C15 C14 C13 111.8(3)
O4 C14 H14 108.4
C15 C14 H14 108.4
C13 C14 H14 108.4
C14 C15 C16 115.0(3)
C14 C15 H15A 108.5
C16 C15 H15A 108.5
C14 C15 H15B 108.5
C16 C15 H15B 108.5
H15A C15 H15B 107.5
C19 C16 C17 101.8(3)
C19 C16 C15 109.0(3)
C17 C16 C15 114.4(3)
C19 C16 H16 110.5
C17 C16 H16 110.5
C15 C16 H16 110.5
C18 C17 C20 114.7(3)
C18 C17 C16 103.2(3)
C20 C17 C16 119.6(3)
C18 C17 H17 106.1
C20 C17 H17 106.1
C16 C17 H17 106.1
O5 C18 C17 127.2(3)
O5 C18 C1 124.0(3)
C17 C18 C1 108.6(3)
O6 C19 C16 107.1(3)
O6 C19 C1 110.1(3)
C16 C19 C1 101.1(3)
O6 C19 H19 112.6
C16 C19 H19 112.6
C1 C19 H19 112.6
C17 C20 H20A 109.5
C17 C20 H20B 109.5
H20A C20 H20B 109.5
C17 C20 H20C 109.5
H20A C20 H20C 109.5
H20B C20 H20C 109.5
C7 C21 H21A 109.5
C7 C21 H21B 109.5
H21A C21 H21B 109.5
C7 C21 H21C 109.5
H21A C21 H21C 109.5
H21B C21 H21C 109.5
C7 C22 H22A 109.5
C7 C22 H22B 109.5
H22A C22 H22B 109.5
C7 C22 H22C 109.5
H22A C22 H22C 109.5
H22B C22 H22C 109.5
O7 C23 O6 123.4(4)
O7 C23 C24 126.7(4)
O6 C23 C24 109.9(4)
C23 C24 H24A 109.5
C23 C24 H24B 109.5
H24A C24 H24B 109.5
C23 C24 H24C 109.5
H24A C24 H24C 109.5
H24B C24 H24C 109.5
C2A C1A C18A 110.6(3)
C2A C1A C19A 112.2(3)
C18A C1A C19A 100.9(3)
C2A C1A C13A 116.9(3)
C18A C1A C13A 104.7(3)
C19A C1A C13A 110.1(3)
O1A C2A O3A 119.2(4)
O1A C2A C1A 122.5(4)
O3A C2A C1A 118.3(3)
O3A C4A C5A 108.7(3)
O3A C4A C12A 107.8(3)
C5A C4A C12A 113.8(3)
O3A C4A H4C 108.8
C5A C4A H4C 108.8
C12A C4A H4C 108.8
C4A C5A C6A 109.2(3)
C4A C5A H5C 109.8
C6A C5A H5C 109.8
C4A C5A H5D 109.8
C6A C5A H5D 109.8
H5C C5A H5D 108.3
C5A C6A C7A 112.8(4)
C5A C6A H6C 109.0
C7A C6A H6C 109.0
C5A C6A H6D 109.0
C7A C6A H6D 109.0
H6C C6A H6D 107.8
C6A C7A C21A 109.4(4)
C6A C7A C22A 109.8(4)
C21A C7A C22A 107.5(4)
C6A C7A C8A 108.6(3)
C21A C7A C8A 107.5(3)
C22A C7A C8A 113.9(3)
C9A C8A C12A 102.2(3)
C9A C8A C7A 109.2(3)
C12A C8A C7A 117.4(3)
C9A C8A H8A 109.2
C12A C8A H8A 109.2
C7A C8A H8A 109.2
O2A C9A O10A 120.4(3)
O2A C9A C8A 129.1(4)
O10A C9A C8A 110.4(3)
O10A C11A C12A 105.1(3)
O10A C11A H11C 110.7
C12A C11A H11C 110.7
O10A C11A H11D 110.7
C12A C11A H11D 110.7
H11C C11A H11D 108.8
C4A C12A C11A 112.2(3)
C4A C12A C8A 115.3(3)
C11A C12A C8A 101.2(3)
C4A C12A C13A 107.5(3)
C11A C12A C13A 107.3(3)
C8A C12A C13A 113.1(3)
C14A C13A C12A 116.6(3)
C14A C13A C1A 111.0(3)
C12A C13A C1A 110.2(3)
C14A C13A H13A 106.1
C12A C13A H13A 106.1
C1A C13A H13A 106.1
O4A C14A C15A 110.4(3)
O4A C14A C13A 109.6(3)
C15A C14A C13A 111.1(3)
O4A C14A H14A 108.6
C15A C14A H14A 108.6
C13A C14A H14A 108.6
C14A C15A C16A 114.4(3)
C14A C15A H15C 108.7
C16A C15A H15C 108.7
C14A C15A H15D 108.7
C16A C15A H15D 108.7
H15C C15A H15D 107.6
C17A C16A C19A 101.9(3)
C17A C16A C15A 114.8(4)
C19A C16A C15A 107.9(3)
C17A C16A H16A 110.6
C19A C16A H16A 110.6
C15A C16A H16A 110.6
C18A C17A C16A 104.3(3)
C18A C17A C20A 112.8(4)
C16A C17A C20A 119.1(4)
C18A C17A H17A 106.6
C16A C17A H17A 106.6
C20A C17A H17A 106.6
O5A C18A C17A 127.4(4)
O5A C18A C1A 124.6(4)
C17A C18A C1A 107.8(3)
O6A C19A C16A 107.2(3)
O6A C19A C1A 110.3(3)
C16A C19A C1A 100.9(3)
O6A C19A H19A 112.6
C16A C19A H19A 112.6
C1A C19A H19A 112.6
C17A C20A H20D 109.5
C17A C20A H20E 109.5
H20D C20A H20E 109.5
C17A C20A H20F 109.5
H20D C20A H20F 109.5
H20E C20A H20F 109.5
C7A C21A H21D 109.5
C7A C21A H21E 109.5
H21D C21A H21E 109.5
C7A C21A H21F 109.5
H21D C21A H21F 109.5
H21E C21A H21F 109.5
C7A C22A H22D 109.5
C7A C22A H22E 109.5
H22D C22A H22E 109.5
C7A C22A H22F 109.5
H22D C22A H22F 109.5
H22E C22A H22F 109.5
O7A C23A O6A 123.0(4)
O7A C23A C24A 126.2(4)
O6A C23A C24A 110.7(4)
C23A C24A H24D 109.5
C23A C24A H24E 109.5
H24D C24A H24E 109.5
C23A C24A H24F 109.5
H24D C24A H24F 109.5
H24E C24A H24F 109.5

loop_
_geom_bond_atom_site_label_1
_geom_bond_atom_site_label_2
_geom_bond_distance
O1 C2 1.214(4)
O2 C9 1.197(5)
O3 C2 1.323(4)
O3 C4 1.457(4)
O4 C14 1.434(4)
O4 H4 0.8200
O5 C18 1.204(4)
O6 C23 1.356(4)
O6 C19 1.446(4)
O7 C23 1.179(5)
O10 C9 1.368(5)
O10 C11 1.434(4)
O1A C2A 1.196(4)
O2A C9A 1.205(4)
O3A C2A 1.347(5)
O3A C4A 1.451(5)
O4A C14A 1.427(4)
O4A H4A 0.8200
O5A C18A 1.201(5)
O6A C23A 1.338(5)
O6A C19A 1.445(4)
O7A C23A 1.187(5)
O10A C9A 1.346(4)
O10A C11A 1.450(4)
C1 C2 1.511(5)
C1 C19 1.545(5)
C1 C18 1.549(5)
C1 C13 1.581(5)
C4 C5 1.500(5)
C4 C12 1.523(5)
C4 H4B 0.9800
C5 C6 1.523(5)
C5 H5A 0.9700
C5 H5B 0.9700
C6 C7 1.537(5)
C6 H6A 0.9700
C6 H6B 0.9700
C7 C22 1.532(6)
C7 C21 1.537(5)
C7 C8 1.572(5)
C8 C9 1.505(5)
C8 C12 1.546(5)
C8 H8 0.9800
C11 C12 1.537(5)
C11 H11A 0.9700
C11 H11B 0.9700
C12 C13 1.547(4)
C13 C14 1.537(4)
C13 H13 0.9800
C14 C15 1.526(5)
C14 H14 0.9800
C15 C16 1.537(5)
C15 H15A 0.9700
C15 H15B 0.9700
C16 C19 1.525(5)
C16 C17 1.536(5)
C16 H16 0.9800
C17 C18 1.507(5)
C17 C20 1.523(5)
C17 H17 0.9800
C19 H19 0.9800
C20 H20A 0.9600
C20 H20B 0.9600
C20 H20C 0.9600
C21 H21A 0.9600
C21 H21B 0.9600
C21 H21C 0.9600
C22 H22A 0.9600
C22 H22B 0.9600
C22 H22C 0.9600
C23 C24 1.500(6)
C24 H24A 0.9600
C24 H24B 0.9600
C24 H24C 0.9600
C1A C2A 1.522(5)
C1A C18A 1.540(5)
C1A C19A 1.550(5)
C1A C13A 1.581(5)
C4A C5A 1.502(5)
C4A C12A 1.519(5)
C4A H4C 0.9800
C5A C6A 1.516(6)
C5A H5C 0.9700
C5A H5D 0.9700
C6A C7A 1.522(6)
C6A H6C 0.9700
C6A H6D 0.9700
C7A C21A 1.538(6)
C7A C22A 1.541(6)
C7A C8A 1.576(5)
C8A C9A 1.505(5)
C8A C12A 1.547(5)
C8A H8A 0.9800
C11A C12A 1.536(5)
C11A H11C 0.9700
C11A H11D 0.9700
C12A C13A 1.549(5)
C13A C14A 1.534(5)
C13A H13A 0.9800
C14A C15A 1.516(5)
C14A H14A 0.9800
C15A C16A 1.543(5)
C15A H15C 0.9700
C15A H15D 0.9700
C16A C17A 1.519(6)
C16A C19A 1.519(5)
C16A H16A 0.9800
C17A C18A 1.511(6)
C17A C20A 1.530(5)
C17A H17A 0.9800
C19A H19A 0.9800
C20A H20D 0.9600
C20A H20E 0.9600
C20A H20F 0.9600
C21A H21D 0.9600
C21A H21E 0.9600
C21A H21F 0.9600
C22A H22D 0.9600
C22A H22E 0.9600
C22A H22F 0.9600
C23A C24A 1.488(6)
C24A H24D 0.9600
C24A H24E 0.9600
C24A H24F 0.9600

loop_
_geom_hbond_atom_site_label_D
_geom_hbond_atom_site_label_H
_geom_hbond_atom_site_label_A
_geom_hbond_site_symmetry_A
_geom_hbond_distance_DH
_geom_hbond_distance_HA
_geom_hbond_distance_DA
_geom_hbond_angle_DHA
O4 H4 O2A . 0.82 2.27 2.980(4) 144.9
O4A H4A O1 1_655 0.82 1.91 2.678(4) 156.0

loop_
_geom_torsion_atom_site_label_1
_geom_torsion_atom_site_label_2
_geom_torsion_atom_site_label_3
_geom_torsion_atom_site_label_4
_geom_torsion
C4 O3 C2 O1 178.7(3)
C4 O3 C2 C1 -2.3(5)
C19 C1 C2 O1 85.4(4)
C18 C1 C2 O1 -27.2(5)
C13 C1 C2 O1 -147.3(3)
C19 C1 C2 O3 -93.5(4)
C18 C1 C2 O3 153.9(3)
C13 C1 C2 O3 33.8(5)
C2 O3 C4 C5 -174.0(3)
C2 O3 C4 C12 -50.4(4)
O3 C4 C5 C6 174.9(3)
C12 C4 C5 C6 56.0(4)
C4 C5 C6 C7 -65.2(4)
C5 C6 C7 C22 -69.4(4)
C5 C6 C7 C21 172.8(3)
C5 C6 C7 C8 56.2(4)
C22 C7 C8 C9 -32.3(4)
C6 C7 C8 C9 -155.6(3)
C21 C7 C8 C9 87.4(4)
C22 C7 C8 C12 83.5(4)
C6 C7 C8 C12 -39.9(4)
C21 C7 C8 C12 -156.9(3)
C11 O10 C9 O2 -178.4(3)
C11 O10 C9 C8 3.8(4)
C12 C8 C9 O2 158.2(4)
C7 C8 C9 O2 -76.8(5)
C12 C8 C9 O10 -24.3(4)
C7 C8 C9 O10 100.8(3)
C9 O10 C11 C12 18.8(4)
O3 C4 C12 C11 -46.2(4)
C5 C4 C12 C11 72.7(4)
O3 C4 C12 C8 -160.5(3)
C5 C4 C12 C8 -41.7(4)
O3 C4 C12 C13 71.9(3)
C5 C4 C12 C13 -169.2(3)
O10 C11 C12 C4 -155.1(3)
O10 C11 C12 C8 -32.3(3)
O10 C11 C12 C13 86.1(3)
C9 C8 C12 C4 154.3(3)
C7 C8 C12 C4 33.6(4)
C9 C8 C12 C11 33.0(3)
C7 C8 C12 C11 -87.6(4)
C9 C8 C12 C13 -80.8(3)
C7 C8 C12 C13 158.6(3)
C4 C12 C13 C14 89.6(3)
C11 C12 C13 C14 -148.8(3)
C8 C12 C13 C14 -38.9(4)
C4 C12 C13 C1 -39.9(3)
C11 C12 C13 C1 81.8(3)
C8 C12 C13 C1 -168.4(3)
C2 C1 C13 C14 -140.9(3)
C19 C1 C13 C14 -12.5(4)
C18 C1 C13 C14 95.1(3)
C2 C1 C13 C12 -9.1(4)
C19 C1 C13 C12 119.3(3)
C18 C1 C13 C12 -133.0(3)
C12 C13 C14 O4 -46.4(4)
C1 C13 C14 O4 81.4(3)
C12 C13 C14 C15 -169.7(3)
C1 C13 C14 C15 -41.8(4)
O4 C14 C15 C16 -81.2(4)
C13 C14 C15 C16 40.0(4)
C14 C15 C16 C19 17.9(4)
C14 C15 C16 C17 -95.2(4)
C19 C16 C17 C18 -37.2(3)
C15 C16 C17 C18 80.1(3)
C19 C16 C17 C20 -166.1(3)
C15 C16 C17 C20 -48.7(5)
C20 C17 C18 O5 -32.7(6)
C16 C17 C18 O5 -164.5(4)
C20 C17 C18 C1 142.8(3)
C16 C17 C18 C1 11.0(4)
C2 C1 C18 O5 -46.0(5)
C19 C1 C18 O5 -165.4(4)
C13 C1 C18 O5 80.5(4)
C2 C1 C18 C17 138.3(3)
C19 C1 C18 C17 18.9(3)
C13 C1 C18 C17 -95.2(3)
C23 O6 C19 C16 -152.6(3)
C23 O6 C19 C1 98.3(4)
C17 C16 C19 O6 -65.6(3)
C15 C16 C19 O6 173.2(3)
C17 C16 C19 C1 49.6(3)
C15 C16 C19 C1 -71.5(3)
C2 C1 C19 O6 -47.8(4)
C18 C1 C19 O6 71.5(3)
C13 C1 C19 O6 -178.3(2)
C2 C1 C19 C16 -160.9(3)
C18 C1 C19 C16 -41.5(3)
C13 C1 C19 C16 68.7(3)
C19 O6 C23 O7 -1.9(6)
C19 O6 C23 C24 178.6(3)
C4A O3A C2A O1A -176.8(4)
C4A O3A C2A C1A 2.1(5)
C18A C1A C2A O1A -32.5(5)
C19A C1A C2A O1A 79.3(5)
C13A C1A C2A O1A -152.1(4)
C18A C1A C2A O3A 148.6(3)
C19A C1A C2A O3A -99.6(4)
C13A C1A C2A O3A 29.0(5)
C2A O3A C4A C5A -176.9(3)
C2A O3A C4A C12A -53.1(4)
O3A C4A C5A C6A 176.0(3)
C12A C4A C5A C6A 55.8(4)
C4A C5A C6A C7A -66.1(4)
C5A C6A C7A C21A 173.1(3)
C5A C6A C7A C22A -69.2(4)
C5A C6A C7A C8A 55.9(4)
C6A C7A C8A C9A -154.6(3)
C21A C7A C8A C9A 87.1(4)
C22A C7A C8A C9A -31.9(5)
C6A C7A C8A C12A -39.0(4)
C21A C7A C8A C12A -157.3(3)
C22A C7A C8A C12A 83.8(4)
C11A O10A C9A O2A 179.7(3)
C11A O10A C9A C8A 1.7(4)
C12A C8A C9A O2A 161.0(4)
C7A C8A C9A O2A -74.0(5)
C12A C8A C9A O10A -21.2(3)
C7A C8A C9A O10A 103.8(3)
C9A O10A C11A C12A 18.9(4)
O3A C4A C12A C11A -45.7(4)
C5A C4A C12A C11A 75.0(4)
O3A C4A C12A C8A -160.8(3)
C5A C4A C12A C8A -40.1(4)
O3A C4A C12A C13A 72.1(3)
C5A C4A C12A C13A -167.3(3)
O10A C11A C12A C4A -153.8(3)
O10A C11A C12A C8A -30.4(3)
O10A C11A C12A C13A 88.4(3)
C9A C8A C12A C4A 151.6(3)
C7A C8A C12A C4A 32.2(4)
C9A C8A C12A C11A 30.4(3)
C7A C8A C12A C11A -89.1(3)
C9A C8A C12A C13A -84.1(3)
C7A C8A C12A C13A 156.4(3)
C4A C12A C13A C14A 87.7(4)
C11A C12A C13A C14A -151.5(3)
C8A C12A C13A C14A -40.8(4)
C4A C12A C13A C1A -40.1(4)
C11A C12A C13A C1A 80.8(3)
C8A C12A C13A C1A -168.5(3)
C2A C1A C13A C14A -137.7(3)
C18A C1A C13A C14A 99.6(3)
C19A C1A C13A C14A -8.1(4)
C2A C1A C13A C12A -6.9(4)
C18A C1A C13A C12A -129.6(3)
C19A C1A C13A C12A 122.7(3)
C12A C13A C14A O4A -52.4(4)
C1A C13A C14A O4A 74.9(4)
C12A C13A C14A C15A -174.7(3)
C1A C13A C14A C15A -47.4(4)
O4A C14A C15A C16A -78.4(4)
C13A C14A C15A C16A 43.4(5)
C14A C15A C16A C17A -94.9(4)
C14A C15A C16A C19A 18.0(5)
C19A C16A C17A C18A -35.4(4)
C15A C16A C17A C18A 81.0(4)
C19A C16A C17A C20A -162.3(4)
C15A C16A C17A C20A -45.9(5)
C16A C17A C18A O5A -167.4(4)
C20A C17A C18A O5A -36.6(6)
C16A C17A C18A C1A 8.3(4)
C20A C17A C18A C1A 139.0(4)
C2A C1A C18A O5A -44.0(5)
C19A C1A C18A O5A -162.9(4)
C13A C1A C18A O5A 82.7(5)
C2A C1A C18A C17A 140.2(3)
C19A C1A C18A C17A 21.3(4)
C13A C1A C18A C17A -93.1(3)
C23A O6A C19A C16A -154.4(3)
C23A O6A C19A C1A 96.6(4)
C17A C16A C19A O6A -66.5(4)
C15A C16A C19A O6A 172.2(3)
C17A C16A C19A C1A 48.9(4)
C15A C16A C19A C1A -72.4(4)
C2A C1A C19A O6A -47.3(4)
C18A C1A C19A O6A 70.4(3)
C13A C1A C19A O6A -179.4(3)
C2A C1A C19A C16A -160.4(3)
C18A C1A C19A C16A -42.7(3)
C13A C1A C19A C16A 67.6(3)
C19A O6A C23A O7A -0.2(6)
C19A O6A C23A C24A -177.3(3)

loop_
_cod_related_entry_id
_cod_related_entry_database
_cod_related_entry_code
1 ChemSpider 24738923
